data_4515849
loop_
_publ_author_name
'Yang, Hui'
'Guo, Feng'
'Lama, Prem'
'Gao, Wen-Yang'
'Wu, Hui'
'Barbour, Leonard J.'
'Zhou, Wei'
'Zhang, Jian'
'Aguila, Briana'
'Ma, Shengqian'

_publ_section_title
;
 Visualizing Structural Transformation and Guest Binding in a Flexible
 Metal-Organic Framework under High Pressure and Room Temperature.
;
_journal_issue 9
_journal_name_full 'ACS central science'
_journal_page_first 1194
_journal_page_last 1200
_journal_paper_doi 10.1021/acscentsci.8b00378
_journal_volume 4
_journal_year 2018
_chemical_formula_moiety '0.25(C88 H72 Cd4 N16 O16)'
_chemical_formula_sum 'C22 H18 Cd N4 O4'
_chemical_formula_weight 514.80
_space_group_crystal_system tetragonal
_space_group_IT_number 90
_space_group_name_Hall 'P 4ab 2ab'
_space_group_name_H-M_alt 'P 4 21 2'
_atom_sites_solution_hydrogens geom
_audit_creation_date 2017-05-02
_audit_creation_method
;
Olex2 1.2
(compiled 2014.11.21 svn.r3092 for OlexSys, GUI svn.r4949)
;
_cell_angle_alpha 90
_cell_angle_beta 90
_cell_angle_gamma 90
_cell_formula_units_Z 4
_cell_length_a 18.6204(14)
_cell_length_b 18.6204(14)
_cell_length_c 8.2532(6)
_cell_measurement_reflns_used 9068
_cell_measurement_temperature 298(2)
_cell_measurement_theta_max 26.02
_cell_measurement_theta_min 2.19
_cell_volume 2861.5(4)
_computing_molecular_graphics 'Olex2 (Dolomanov et al., 2009)'
_computing_publication_material 'Olex2 (Dolomanov et al., 2009)'
_computing_structure_refinement 'ShelXL (Sheldrick, 2008)'
_diffrn_ambient_temperature 298.15
_diffrn_measured_fraction_theta_full 0.987
_diffrn_measured_fraction_theta_max 0.987
_diffrn_measurement_device_type 'Bruker D8 venture PHOTON II CPAD'
_diffrn_measurement_method '\f \ch and \w scans'
_diffrn_radiation_type MoK\a
_diffrn_radiation_wavelength 0.71073
_diffrn_reflns_av_R_equivalents 0.0862
_diffrn_reflns_av_unetI/netI 0.0281
_diffrn_reflns_Laue_measured_fraction_full 0.987
_diffrn_reflns_Laue_measured_fraction_max 0.987
_diffrn_reflns_limit_h_max 22
_diffrn_reflns_limit_h_min -22
_diffrn_reflns_limit_k_max 22
_diffrn_reflns_limit_k_min -22
_diffrn_reflns_limit_l_max 9
_diffrn_reflns_limit_l_min -9
_diffrn_reflns_number 71246
_diffrn_reflns_point_group_measured_fraction_full 0.991
_diffrn_reflns_point_group_measured_fraction_max 0.991
_diffrn_reflns_theta_full 24.992
_diffrn_reflns_theta_max 24.992
_diffrn_reflns_theta_min 2.187
_diffrn_standards_number 0
_exptl_absorpt_coefficient_mu 0.790
_exptl_absorpt_correction_T_max 0.089
_exptl_absorpt_correction_T_min 0.078
_exptl_absorpt_correction_type multi-scan
_exptl_absorpt_process_details 'SADABS-2016/2 (Bruker,2016/2) was used for absorption correction'
_exptl_crystal_colour colorless
_exptl_crystal_density_diffrn 1.195
_exptl_crystal_description block
_exptl_crystal_F_000 1032
_exptl_crystal_size_max 0.177
_exptl_crystal_size_mid 0.089
_exptl_crystal_size_min 0.078
_refine_diff_density_max 1.242
_refine_diff_density_min -1.628
_refine_diff_density_rms 0.134
_refine_ls_abs_structure_details
;
 Refined as an inversion twin.
;
_refine_ls_abs_structure_Flack 0.12(17)
_refine_ls_extinction_method none
_refine_ls_goodness_of_fit_ref 1.195
_refine_ls_hydrogen_treatment constr
_refine_ls_matrix_type full
_refine_ls_number_parameters 116
_refine_ls_number_reflns 2511
_refine_ls_number_restraints 12
_refine_ls_restrained_S_all 1.196
_refine_ls_R_factor_all 0.0957
_refine_ls_R_factor_gt 0.0856
_refine_ls_shift/su_max 0.000
_refine_ls_shift/su_mean 0.000
_refine_ls_structure_factor_coef Fsqd
_refine_ls_weighting_details 'w=1/[\s^2^(Fo^2^)+(0.0296P)^2^+26.4335P] where P=(Fo^2^+2Fc^2^)/3'
_refine_ls_weighting_scheme calc
_refine_ls_wR_factor_gt 0.1842
_refine_ls_wR_factor_ref 0.1935
_reflns_Friedel_coverage 0.692
_reflns_Friedel_fraction_full 0.997
_reflns_Friedel_fraction_max 0.997
_reflns_number_gt 2240
_reflns_number_total 2511
_reflns_threshold_expression 'I > 2\s(I)'
_cod_data_source_file oc8b00378_si_004.cif
_cod_data_source_block 15barCO2_sq
_cod_original_cell_volume 2861.5(5)
_cod_database_code 4515849
_shelx_space_group_comment
;
The symmetry employed for this shelxl refinement is uniquely defined
by the following loop, which should always be used as a source of
symmetry information in preference to the above space-group names.
They are only intended as comments.
;
_shelx_estimated_absorpt_t_max 0.941
_shelx_estimated_absorpt_t_min 0.873
_olex2_refinement_description
;
1. Twinned data refinement
 Scales: 0.88(17) 0.12(17)
2. Fixed Uiso
 At 1.2 times of:
  All C(H) groups
 At 1.5 times of:
  All C(H,H,H) groups
3. Uiso/Uaniso restraints and constraints
Uanis(C7) \\sim Ueq, Uanis(C5) \\sim Ueq: with sigma of 0.005 and sigma for
terminal atoms of 0.01
Uanis(C8) = Uanis(C11)
4.a Aromatic/amide H refined with riding coordinates:
 C1(H1), C2(H2), C6(H6), C7(H7), C9(H9), C10(H10)
4.b Fitted pentagon refined as free rotating group:
 N1(C1,C2,N2,C3)
4.c Fitted hexagon refined as free rotating group:
 C5(C6,C7,C8,C9,C10)
4.d Idealised Me refined as rotating group:
 C4(H4A,H4B,H4C)
;
_shelx_shelxl_version_number 2014/7
_olex2_submission_special_instructions 'No special instructions were received'

loop_
_space_group_symop_operation_xyz
'x, y, z'
'-y+1/2, x+1/2, z'
'-x, -y, z'
'y+1/2, -x+1/2, z'
'x+1/2, -y+1/2, -z'
'-x+1/2, y+1/2, -z'
'y, x, -z'
'-y, -x, -z'

loop_
_atom_site_label
_atom_site_type_symbol
_atom_site_fract_x
_atom_site_fract_y
_atom_site_fract_z
_atom_site_U_iso_or_equiv
_atom_site_adp_type
_atom_site_occupancy
_atom_site_site_symmetry_order
_atom_site_calc_flag
_atom_site_refinement_flags_posn
_atom_site_refinement_flags_adp
_atom_site_refinement_flags_occupancy
Cd1 Cd 0.23518(6) 0.23518(6) 0.5000 0.0505(5) Uani 1 2 d S T P
O1 O 0.2492(8) 0.2002(6) 0.2355(14) 0.080(4) Uani 1 1 d . . .
O2 O 0.2360(8) 0.1131(7) 0.4031(11) 0.075(4) Uani 1 1 d . . .
N1 N 0.2826(6) -0.1506(4) -0.4331(11) 0.059(4) Uani 1 1 d . . .
C1 C 0.3432(6) -0.1090(6) -0.4787(14) 0.080(6) Uani 1 1 d G . .
H1 H 0.3738 -0.1184 -0.5653 0.096 Uiso 1 1 calc R . .
C2 C 0.3489(6) -0.0505(5) -0.3690(15) 0.061(5) Uani 1 1 d G . .
H2 H 0.3839 -0.0149 -0.3711 0.074 Uiso 1 1 calc R . .
N2 N 0.2919(6) -0.0560(5) -0.2556(11) 0.059(4) Uani 1 1 d G . .
C3 C 0.2509(5) -0.1179(6) -0.2952(11) 0.060(5) Uani 1 1 d G . .
C4 C 0.1880(11) -0.1411(12) -0.215(3) 0.093(7) Uani 1 1 d . . .
H4A H 0.1873 -0.1221 -0.1069 0.139 Uiso 1 1 calc GR . .
H4B H 0.1873 -0.1926 -0.2107 0.139 Uiso 1 1 calc GR . .
H4C H 0.1466 -0.1243 -0.2730 0.139 Uiso 1 1 calc GR . .
C5 C 0.2828(8) -0.0107(5) -0.1291(11) 0.058(5) Uani 1 1 d . U .
C6 C 0.2808(7) -0.0367(4) 0.0287(12) 0.086(6) Uani 1 1 d G . .
H6 H 0.2880 -0.0854 0.0484 0.103 Uiso 1 1 calc R . .
C7 C 0.2681(7) 0.0099(5) 0.1569(9) 0.057(4) Uani 1 1 d G U .
H7 H 0.2668 -0.0075 0.2625 0.068 Uiso 1 1 calc R . .
C8 C 0.2573(7) 0.0826(5) 0.1274(10) 0.061(3) Uani 1 1 d G . .
C9 C 0.2593(7) 0.1087(4) -0.0304(11) 0.070(5) Uani 1 1 d G . .
H9 H 0.2521 0.1573 -0.0501 0.084 Uiso 1 1 calc R . .
C10 C 0.2720(7) 0.0620(5) -0.1587(9) 0.068(5) Uani 1 1 d G . .
H10 H 0.2733 0.0794 -0.2642 0.082 Uiso 1 1 calc R . .
C11 C 0.2451(10) 0.1338(9) 0.2635(19) 0.061(3) Uani 1 1 d . . .

loop_
_atom_site_aniso_label
_atom_site_aniso_U_11
_atom_site_aniso_U_22
_atom_site_aniso_U_33
_atom_site_aniso_U_23
_atom_site_aniso_U_13
_atom_site_aniso_U_12
Cd1 0.0594(6) 0.0594(6) 0.0328(6) 0.0007(7) -0.0007(7) 0.0109(7)
O1 0.119(11) 0.063(7) 0.058(7) -0.024(6) -0.029(7) 0.028(7)
O2 0.100(10) 0.101(9) 0.023(5) -0.015(5) 0.007(6) -0.003(8)
N1 0.062(9) 0.057(8) 0.058(8) 0.021(6) 0.017(6) -0.002(6)
C1 0.084(12) 0.055(9) 0.101(16) -0.015(12) 0.062(13) -0.007(8)
C2 0.083(13) 0.035(9) 0.066(11) -0.002(8) 0.025(10) -0.022(8)
N2 0.083(10) 0.037(7) 0.057(8) -0.013(6) 0.011(7) -0.008(7)
C3 0.070(13) 0.079(11) 0.032(8) -0.013(7) 0.004(8) 0.006(9)
C4 0.078(14) 0.104(16) 0.097(17) -0.024(13) 0.047(13) -0.020(11)
C5 0.065(7) 0.056(6) 0.055(6) -0.003(5) -0.005(5) 0.009(5)
C6 0.16(2) 0.048(9) 0.051(12) -0.001(8) -0.003(12) 0.015(10)
C7 0.063(6) 0.054(6) 0.053(6) -0.001(5) 0.000(5) 0.014(6)
C8 0.075(9) 0.057(7) 0.050(7) -0.029(6) -0.025(6) 0.021(6)
C9 0.120(15) 0.043(8) 0.046(10) -0.007(7) -0.005(10) 0.008(9)
C10 0.101(15) 0.040(9) 0.063(11) -0.017(8) 0.006(11) 0.002(10)
C11 0.075(9) 0.057(7) 0.050(7) -0.029(6) -0.025(6) 0.021(6)

loop_
_atom_type_symbol
_atom_type_description
_atom_type_scat_dispersion_real
_atom_type_scat_dispersion_imag
_atom_type_scat_source
C C 0.0033 0.0016 'International Tables Vol C Tables 4.2.6.8 and 6.1.1.4'
H H 0.0000 0.0000 'International Tables Vol C Tables 4.2.6.8 and 6.1.1.4'
Cd Cd -0.8075 1.2024 'International Tables Vol C Tables 4.2.6.8 and 6.1.1.4'
N N 0.0061 0.0033 'International Tables Vol C Tables 4.2.6.8 and 6.1.1.4'
O O 0.0106 0.0060 'International Tables Vol C Tables 4.2.6.8 and 6.1.1.4'

loop_
_geom_angle_atom_site_label_1
_geom_angle_atom_site_label_2
_geom_angle_atom_site_label_3
_geom_angle
_geom_angle_site_symmetry_1
_geom_angle_site_symmetry_3
O1 Cd1 O1 166.2(7) . 7_556
O1 Cd1 O2 115.1(4) 7_556 .
O1 Cd1 O2 54.2(4) 7_556 7_556
O1 Cd1 O2 54.2(4) . .
O1 Cd1 O2 115.1(4) . 7_556
O1 Cd1 C11 27.4(5) 7_556 7_556
O1 Cd1 C11 141.4(6) 7_556 .
O1 Cd1 C11 27.4(5) . .
O1 Cd1 C11 141.4(6) . 7_556
O2 Cd1 O2 97.0(7) . 7_556
O2 Cd1 C11 107.8(5) . 7_556
O2 Cd1 C11 26.8(4) 7_556 7_556
O2 Cd1 C11 26.8(4) . .
O2 Cd1 C11 107.8(5) 7_556 .
N1 Cd1 O1 93.0(4) 6 .
N1 Cd1 O1 94.9(4) 4_556 .
N1 Cd1 O1 94.9(4) 6 7_556
N1 Cd1 O1 93.0(4) 4_556 7_556
N1 Cd1 O2 86.3(4) 6 7_556
N1 Cd1 O2 145.2(4) 6 .
N1 Cd1 O2 145.2(4) 4_556 7_556
N1 Cd1 O2 86.3(4) 4_556 .
N1 Cd1 N1 110.3(6) 4_556 6
N1 Cd1 C11 90.6(4) 4_556 .
N1 Cd1 C11 119.7(5) 4_556 7_556
N1 Cd1 C11 90.6(4) 6 7_556
N1 Cd1 C11 119.7(5) 6 .
C11 Cd1 C11 127.5(9) 7_556 .
C11 O1 Cd1 95.6(10) . .
C11 O2 Cd1 90.9(10) . .
C1 N1 Cd1 125.1(6) . 2_544
C3 N1 Cd1 123.2(5) . 2_544
C3 N1 C1 108.0 . .
N1 C1 H1 126.0 . .
C2 C1 N1 108.0 . .
C2 C1 H1 126.0 . .
C1 C2 H2 126.0 . .
C1 C2 N2 108.0 . .
N2 C2 H2 126.0 . .
C3 N2 C2 108.0 . .
C5 N2 C2 123.9(9) . .
C5 N2 C3 128.0(9) . .
N1 C3 N2 108.0 . .
C4 C3 N1 126.1(11) . .
C4 C3 N2 125.9(11) . .
C3 C4 H4A 109.5 . .
C3 C4 H4B 109.5 . .
C3 C4 H4C 109.5 . .
H4A C4 H4B 109.5 . .
H4A C4 H4C 109.5 . .
H4B C4 H4C 109.5 . .
N2 C5 C6 120.6(8) . .
N2 C5 C10 119.4(8) . .
C6 C5 C10 120.0 . .
C5 C6 H6 120.0 . .
C5 C6 C7 120.0 . .
C7 C6 H6 120.0 . .
C6 C7 H7 120.0 . .
C8 C7 C6 120.0 . .
C8 C7 H7 120.0 . .
C7 C8 C11 120.8(9) . .
C9 C8 C7 120.0 . .
C9 C8 C11 119.1(9) . .
C8 C9 H9 120.0 . .
C8 C9 C10 120.0 . .
C10 C9 H9 120.0 . .
C5 C10 H10 120.0 . .
C9 C10 C5 120.0 . .
C9 C10 H10 120.0 . .
O1 C11 Cd1 57.0(7) . .
O1 C11 C8 118.7(15) . .
O2 C11 Cd1 62.3(8) . .
O2 C11 O1 119.3(14) . .
O2 C11 C8 121.8(14) . .
C8 C11 Cd1 173.8(13) . .

loop_
_geom_bond_atom_site_label_1
_geom_bond_atom_site_label_2
_geom_bond_distance
_geom_bond_site_symmetry_2
Cd1 O1 2.293(11) .
Cd1 O1 2.293(11) 7_556
Cd1 O2 2.410(12) 7_556
Cd1 O2 2.410(12) .
Cd1 N1 2.222(7) 6
Cd1 N1 2.222(7) 4_556
Cd1 C11 2.721(14) 7_556
Cd1 C11 2.721(14) .
O1 C11 1.259(19) .
O2 C11 1.227(19) .
N1 Cd1 2.222(7) 2_544
N1 C1 1.4200 .
N1 C3 1.4200 .
C1 H1 0.9300 .
C1 C2 1.4200 .
C2 H2 0.9300 .
C2 N2 1.4200 .
N2 C3 1.4200 .
N2 C5 1.353(10) .
C3 C4 1.412(19) .
C4 H4A 0.9600 .
C4 H4B 0.9600 .
C4 H4C 0.9600 .
C5 C6 1.3900 .
C5 C10 1.3900 .
C6 H6 0.9300 .
C6 C7 1.3900 .
C7 H7 0.9300 .
C7 C8 1.3900 .
C8 C9 1.3900 .
C8 C11 1.491(15) .
C9 H9 0.9300 .
C9 C10 1.3900 .
C10 H10 0.9300 .

loop_
_twin_individual_id
_twin_individual_mass_fraction_refined
1 0.88(17)
2 0.12(17)
